data_4067265
loop_
_publ_author_name
'Ireland, Benjamin J.'
'Wheaton, Craig A.'
'Hayes, Paul G.'

_publ_section_title
;
 Cationic Organomagnesium Complexes as Highly Active Initiators for the
 Ring-Opening Polymerization of \e-Caprolactone
;
_journal_issue 5
_journal_name_full Organometallics
_journal_page_first 1079
_journal_paper_doi 10.1021/om900669y
_journal_volume 29
_journal_year 2010
_chemical_formula_sum 'C82 H77 B Mg N2 O P2'
_chemical_formula_weight 1203.52
_chemical_name_systematic
; 
 ? 
;
_space_group_IT_number 14
_symmetry_cell_setting monoclinic
_symmetry_space_group_name_Hall '-P 2ybc'
_symmetry_space_group_name_H-M 'P 1 21/c 1'
_atom_sites_solution_hydrogens geom
_atom_sites_solution_primary direct
_atom_sites_solution_secondary difmap
_audit_creation_method SHELXL-97
_cell_angle_alpha 90.00
_cell_angle_beta 99.467(2)
_cell_angle_gamma 90.00
_cell_formula_units_Z 4
_cell_length_a 17.563(3)
_cell_length_b 21.636(4)
_cell_length_c 19.826(4)
_cell_measurement_temperature 173(2)
_cell_volume 7431(2)
_computing_structure_refinement 'SHELXL-97 (Sheldrick, 1997)'
_computing_structure_solution 'SHELXS-97 (Sheldrick, 1990)'
_diffrn_ambient_temperature 173(2)
_diffrn_measured_fraction_theta_full 1.000
_diffrn_measured_fraction_theta_max 1.000
_diffrn_radiation_monochromator graphite
_diffrn_radiation_source 'fine-focus sealed tube'
_diffrn_radiation_type MoK\a
_diffrn_radiation_wavelength 0.71073
_diffrn_reflns_av_R_equivalents 0.1353
_diffrn_reflns_av_sigmaI/netI 0.0895
_diffrn_reflns_limit_h_max 17
_diffrn_reflns_limit_h_min -17
_diffrn_reflns_limit_k_max 21
_diffrn_reflns_limit_k_min -21
_diffrn_reflns_limit_l_max 19
_diffrn_reflns_limit_l_min -19
_diffrn_reflns_number 59814
_diffrn_reflns_theta_full 20.82
_diffrn_reflns_theta_max 20.82
_diffrn_reflns_theta_min 1.72
_exptl_absorpt_coefficient_mu 0.111
_exptl_absorpt_correction_T_max 1.000
_exptl_absorpt_correction_T_min 0.9287
_exptl_absorpt_correction_type numerical
_exptl_crystal_colour Colorless
_exptl_crystal_density_diffrn 1.076
_exptl_crystal_density_method 'not measured'
_exptl_crystal_description Plate
_exptl_crystal_F_000 2552
_exptl_crystal_size_max 0.34
_exptl_crystal_size_mid 0.21
_exptl_crystal_size_min 0.03
_platon_squeeze_details
;
;
_refine_diff_density_max 0.478
_refine_diff_density_min -0.366
_refine_diff_density_rms 0.053
_refine_ls_extinction_method none
_refine_ls_goodness_of_fit_ref 1.038
_refine_ls_hydrogen_treatment calc
_refine_ls_matrix_type full
_refine_ls_number_parameters 713
_refine_ls_number_reflns 7775
_refine_ls_number_restraints 47
_refine_ls_restrained_S_all 1.038
_refine_ls_R_factor_all 0.1324
_refine_ls_R_factor_gt 0.0772
_refine_ls_shift/su_max 0.000
_refine_ls_shift/su_mean 0.000
_refine_ls_structure_factor_coef Fsqd
_refine_ls_weighting_details 'calc w=1/[\s^2^(Fo^2^)+(0.1139P)^2^+0.0000P] where P=(Fo^2^+2Fc^2^)/3'
_refine_ls_weighting_scheme calc
_refine_ls_wR_factor_gt 0.1880
_refine_ls_wR_factor_ref 0.2121
_reflns_number_gt 4641
_reflns_number_total 7775
_reflns_threshold_expression >2sigma(I)
_cod_data_source_file om900669y_si_001.cif
_cod_data_source_block 4b-sqzd
_cod_depositor_comments
;
The following automatic conversions were performed:

'_symmetry_cell_setting' value 'Monoclinic' changed to 'monoclinic'
according to /home/saulius/struct/CIF-dictionaries/cif_core.dic
dictionary named 'cif_core.dic' version 2.4.1 from
2010-06-29.

'_exptl_absorpt_correction_type' value 'Numerical'
changed to 'numerical' according to
/home/saulius/struct/CIF-dictionaries/cif_core.dic dictionary named
'cif_core.dic' version 2.4.1 from 2010-06-29.

Automatic conversion script
Id: cif_fix_values 1715 2011-07-08 13:25:40Z adriana 
;
_cod_original_sg_symbol_H-M P2(1)/c
_cod_database_code 4067265

loop_
_symmetry_equiv_pos_as_xyz
'x, y, z'
'-x, y+1/2, -z+1/2'
'-x, -y, -z'
'x, -y-1/2, z-1/2'

loop_
_atom_site_label
_atom_site_type_symbol
_atom_site_fract_x
_atom_site_fract_y
_atom_site_fract_z
_atom_site_U_iso_or_equiv
_atom_site_adp_type
_atom_site_occupancy
_atom_site_symmetry_multiplicity
_atom_site_calc_flag
_atom_site_refinement_flags
P1 P 0.43326(10) 0.71062(7) 0.45267(8) 0.0393(5) Uani 1 1 d .
Mg1 Mg 0.24345(15) 0.68394(12) 0.43358(13) 0.0745(8) Uani 1 1 d .
N1 N 0.3610(3) 0.6715(2) 0.4690(2) 0.0396(13) Uani 1 1 d .
C1 C 0.4240(4) 0.6720(2) 0.3181(3) 0.0346(15) Uani 1 1 d .
B1 B 0.2754(4) 0.0944(3) 0.5348(4) 0.0423(19) Uani 1 1 d .
P2 P 0.17144(10) 0.63211(8) 0.27687(9) 0.0478(5) Uani 1 1 d .
O2 O 0.3451(2) 0.66365(16) 0.31341(19) 0.0399(10) Uani 1 1 d .
N2 N 0.1780(3) 0.6829(2) 0.3363(2) 0.0463(14) Uani 1 1 d .
C2 C 0.4725(4) 0.6873(2) 0.3781(3) 0.0342(15) Uani 1 1 d .
C3 C 0.5496(4) 0.6948(2) 0.3720(4) 0.0464(17) Uani 1 1 d .
H3 H 0.5860 0.7050 0.4113 0.056 Uiso 1 1 calc R
C4 C 0.5747(4) 0.6876(3) 0.3091(4) 0.0537(19) Uani 1 1 d .
H4 H 0.6278 0.6931 0.3067 0.064 Uiso 1 1 calc R
C5 C 0.5246(4) 0.6727(3) 0.2504(4) 0.0483(18) Uani 1 1 d .
H5 H 0.5426 0.6679 0.2080 0.058 Uiso 1 1 calc R
C6 C 0.4473(4) 0.6648(2) 0.2548(3) 0.0390(16) Uani 1 1 d .
C7 C 0.3779(4) 0.6510(3) 0.2074(3) 0.0422(17) Uani 1 1 d .
C8 C 0.3598(5) 0.6384(3) 0.1371(3) 0.0526(19) Uani 1 1 d .
H8 H 0.3987 0.6377 0.1090 0.063 Uiso 1 1 calc R
C9 C 0.2836(5) 0.6272(3) 0.1103(4) 0.065(2) Uani 1 1 d .
H9 H 0.2702 0.6189 0.0628 0.078 Uiso 1 1 calc R
C10 C 0.2252(4) 0.6275(3) 0.1504(4) 0.0539(19) Uani 1 1 d .
H10 H 0.1735 0.6193 0.1295 0.065 Uiso 1 1 calc R
C11 C 0.2409(4) 0.6393(3) 0.2201(3) 0.0444(17) Uani 1 1 d .
C12 C 0.3182(4) 0.6506(2) 0.2452(3) 0.0393(16) Uani 1 1 d .
C13 C 0.4032(2) 0.78876(14) 0.4320(2) 0.0379(15) Uani 1 1 d G
C14 C 0.3371(2) 0.81216(18) 0.4527(2) 0.059(2) Uani 1 1 d G
H14 H 0.3079 0.7870 0.4782 0.070 Uiso 1 1 calc R
C15 C 0.3137(2) 0.8724(2) 0.4361(2) 0.069(2) Uani 1 1 d G
H15 H 0.2685 0.8884 0.4502 0.083 Uiso 1 1 calc R
C16 C 0.3565(3) 0.90926(14) 0.3987(2) 0.0562(19) Uani 1 1 d G
H16 H 0.3405 0.9504 0.3873 0.067 Uiso 1 1 calc R
C17 C 0.4226(3) 0.88585(18) 0.3780(2) 0.0567(19) Uani 1 1 d G
H17 H 0.4519 0.9110 0.3524 0.068 Uiso 1 1 calc R
C18 C 0.4460(2) 0.82560(19) 0.3946(2) 0.0510(18) Uani 1 1 d G
H18 H 0.4912 0.8096 0.3804 0.061 Uiso 1 1 calc R
C19 C 0.5143(2) 0.70817(19) 0.52027(18) 0.0406(16) Uani 1 1 d G
C20 C 0.5457(2) 0.65070(15) 0.5400(2) 0.0512(18) Uani 1 1 d G
H20 H 0.5262 0.6146 0.5158 0.061 Uiso 1 1 calc R
C21 C 0.6055(2) 0.64602(17) 0.5951(2) 0.060(2) Uani 1 1 d G
H21 H 0.6270 0.6067 0.6086 0.072 Uiso 1 1 calc R
C22 C 0.6340(2) 0.6988(2) 0.63054(18) 0.060(2) Uani 1 1 d G
H22 H 0.6749 0.6956 0.6682 0.073 Uiso 1 1 calc R
C23 C 0.6026(2) 0.75627(18) 0.6108(2) 0.0508(18) Uani 1 1 d G
H23 H 0.6220 0.7924 0.6351 0.061 Uiso 1 1 calc R
C24 C 0.5427(2) 0.76096(14) 0.5557(2) 0.0424(16) Uani 1 1 d G
H24 H 0.5213 0.8002 0.5422 0.051 Uiso 1 1 calc R
C25 C 0.3728(3) 0.6231(3) 0.5195(3) 0.0385(16) Uani 1 1 d .
C26 C 0.3718(3) 0.6364(3) 0.5884(3) 0.0440(17) Uani 1 1 d .
C27 C 0.3816(4) 0.5886(3) 0.6362(4) 0.061(2) Uani 1 1 d .
H27 H 0.3809 0.5976 0.6830 0.074 Uiso 1 1 calc R
C28 C 0.3924(4) 0.5275(3) 0.6164(4) 0.063(2) Uani 1 1 d .
C29 C 0.3919(4) 0.5156(3) 0.5489(4) 0.061(2) Uani 1 1 d .
H29 H 0.3986 0.4742 0.5350 0.073 Uiso 1 1 calc R
C30 C 0.3818(3) 0.5620(3) 0.4995(3) 0.0454(17) Uani 1 1 d .
C31 C 0.3643(4) 0.7014(3) 0.6141(3) 0.060(2) Uani 1 1 d .
H31A H 0.4128 0.7237 0.6138 0.090 Uiso 1 1 calc R
H31B H 0.3529 0.7001 0.6608 0.090 Uiso 1 1 calc R
H31C H 0.3223 0.7227 0.5843 0.090 Uiso 1 1 calc R
C32 C 0.4049(5) 0.4769(3) 0.6709(4) 0.101(3) Uani 1 1 d .
H32A H 0.3705 0.4421 0.6564 0.152 Uiso 1 1 calc R
H32B H 0.3935 0.4934 0.7143 0.152 Uiso 1 1 calc R
H32C H 0.4586 0.4629 0.6771 0.152 Uiso 1 1 calc R
C33 C 0.3863(4) 0.5458(3) 0.4262(4) 0.064(2) Uani 1 1 d .
H33A H 0.3408 0.5621 0.3962 0.096 Uiso 1 1 calc R
H33B H 0.3881 0.5008 0.4213 0.096 Uiso 1 1 calc R
H33C H 0.4330 0.5641 0.4134 0.096 Uiso 1 1 calc R
C34 C 0.1908(3) 0.55777(16) 0.3149(3) 0.0468(17) Uani 1 1 d G
C35 C 0.1709(3) 0.5453(2) 0.3785(3) 0.080(2) Uani 1 1 d G
H35 H 0.1512 0.5774 0.4035 0.096 Uiso 1 1 calc R
C36 C 0.1799(3) 0.4860(3) 0.4056(2) 0.100(3) Uani 1 1 d G
H36 H 0.1663 0.4775 0.4491 0.120 Uiso 1 1 calc R
C37 C 0.2087(3) 0.43915(19) 0.3690(3) 0.091(3) Uani 1 1 d G
H37 H 0.2149 0.3986 0.3876 0.110 Uiso 1 1 calc R
C38 C 0.2286(3) 0.45159(19) 0.3054(3) 0.079(2) Uani 1 1 d G
H38 H 0.2483 0.4196 0.2804 0.094 Uiso 1 1 calc R
C39 C 0.2196(3) 0.5109(2) 0.2783(2) 0.060(2) Uani 1 1 d G
H39 H 0.2332 0.5194 0.2348 0.072 Uiso 1 1 calc R
C40 C 0.0795(2) 0.6297(2) 0.2225(2) 0.0548(19) Uani 1 1 d G
C41 C 0.0328(3) 0.5776(2) 0.2206(2) 0.061(2) Uani 1 1 d G
H41 H 0.0489 0.5434 0.2494 0.073 Uiso 1 1 calc R
C42 C -0.0374(3) 0.5757(2) 0.1765(3) 0.077(2) Uani 1 1 d G
H42 H -0.0693 0.5401 0.1752 0.092 Uiso 1 1 calc R
C43 C -0.0610(2) 0.6258(3) 0.1343(3) 0.091(3) Uani 1 1 d G
H43 H -0.1090 0.6244 0.1042 0.109 Uiso 1 1 calc R
C44 C -0.0143(3) 0.6778(3) 0.1362(3) 0.097(3) Uani 1 1 d G
H44 H -0.0304 0.7121 0.1074 0.116 Uiso 1 1 calc R
C45 C 0.0559(3) 0.6798(2) 0.1803(3) 0.078(2) Uani 1 1 d G
H45 H 0.0878 0.7154 0.1816 0.094 Uiso 1 1 calc R
C46 C 0.1312(4) 0.7386(3) 0.3263(3) 0.0503(18) Uani 1 1 d .
C47 C 0.0588(5) 0.7380(3) 0.3464(4) 0.065(2) Uani 1 1 d .
C48 C 0.0156(5) 0.7910(4) 0.3388(4) 0.076(2) Uani 1 1 d .
H48 H -0.0337 0.7909 0.3525 0.091 Uiso 1 1 calc R
C49 C 0.0408(5) 0.8444(4) 0.3119(4) 0.070(2) Uani 1 1 d .
C50 C 0.1122(5) 0.8438(3) 0.2928(4) 0.065(2) Uani 1 1 d .
H50 H 0.1308 0.8804 0.2746 0.078 Uiso 1 1 calc R
C51 C 0.1589(4) 0.7909(3) 0.2991(3) 0.0540(19) Uani 1 1 d .
C52 C 0.0265(4) 0.6807(4) 0.3750(4) 0.094(3) Uani 1 1 d .
H52A H -0.0224 0.6909 0.3902 0.140 Uiso 1 1 calc R
H52B H 0.0633 0.6654 0.4140 0.140 Uiso 1 1 calc R
H52C H 0.0176 0.6488 0.3395 0.140 Uiso 1 1 calc R
C53 C -0.0106(5) 0.9026(4) 0.3016(4) 0.102(3) Uani 1 1 d .
H53A H -0.0526 0.8960 0.2632 0.153 Uiso 1 1 calc R
H53B H 0.0205 0.9381 0.2918 0.153 Uiso 1 1 calc R
H53C H -0.0323 0.9107 0.3432 0.153 Uiso 1 1 calc R
C54 C 0.2361(4) 0.7933(3) 0.2744(4) 0.071(2) Uani 1 1 d .
H54A H 0.2762 0.7759 0.3096 0.107 Uiso 1 1 calc R
H54B H 0.2489 0.8363 0.2656 0.107 Uiso 1 1 calc R
H54C H 0.2332 0.7693 0.2322 0.107 Uiso 1 1 calc R
C55 C 0.1754(5) 0.7029(5) 0.5110(5) 0.118(3) Uani 1 1 d U
H55A H 0.2057 0.7293 0.5464 0.142 Uiso 1 1 calc R
H55B H 0.1291 0.7265 0.4904 0.142 Uiso 1 1 calc R
C56 C 0.1486(7) 0.6441(6) 0.5463(6) 0.162(4) Uani 1 1 d U
H56A H 0.1927 0.6255 0.5773 0.194 Uiso 1 1 calc R
H56B H 0.1277 0.6129 0.5116 0.194 Uiso 1 1 calc R
C57 C 0.0803(10) 0.6667(8) 0.5906(7) 0.222(7) Uani 1 1 d U
H57A H 0.1055 0.6835 0.6352 0.267 Uiso 1 1 calc R
H57B H 0.0500 0.7004 0.5654 0.267 Uiso 1 1 calc R
C58 C 0.0259(11) 0.6155(10) 0.6034(10) 0.320(11) Uani 1 1 d U
H58A H -0.0103 0.6311 0.6321 0.480 Uiso 1 1 calc R
H58B H 0.0556 0.5811 0.6267 0.480 Uiso 1 1 calc R
H58C H -0.0029 0.6011 0.5597 0.480 Uiso 1 1 calc R
C59 C 0.2317(3) 0.16556(16) 0.5219(2) 0.0436(17) Uani 1 1 d G
C60 C 0.1545(3) 0.1746(2) 0.5270(2) 0.0552(19) Uani 1 1 d G
H60 H 0.1236 0.1406 0.5363 0.066 Uiso 1 1 calc R
C61 C 0.1225(2) 0.2334(2) 0.5187(2) 0.069(2) Uani 1 1 d G
H61 H 0.0698 0.2396 0.5222 0.083 Uiso 1 1 calc R
C62 C 0.1677(3) 0.28320(17) 0.5052(2) 0.075(2) Uani 1 1 d G
H62 H 0.1458 0.3234 0.4995 0.090 Uiso 1 1 calc R
C63 C 0.2449(3) 0.27417(18) 0.5000(2) 0.065(2) Uani 1 1 d G
H63 H 0.2758 0.3082 0.4908 0.077 Uiso 1 1 calc R
C64 C 0.2769(2) 0.2153(2) 0.5084(2) 0.0572(19) Uani 1 1 d G
H64 H 0.3297 0.2092 0.5049 0.069 Uiso 1 1 calc R
C65 C 0.3332(2) 0.08639(17) 0.4747(2) 0.0357(15) Uani 1 1 d G
C66 C 0.30266(19) 0.09307(17) 0.4058(2) 0.0434(17) Uani 1 1 d G
H66 H 0.2501 0.1045 0.3925 0.052 Uiso 1 1 calc R
C67 C 0.3490(3) 0.08309(18) 0.35639(16) 0.0493(18) Uani 1 1 d G
H67 H 0.3282 0.0877 0.3093 0.059 Uiso 1 1 calc R
C68 C 0.4260(3) 0.06643(18) 0.3759(2) 0.0515(19) Uani 1 1 d G
H68 H 0.4577 0.0596 0.3421 0.062 Uiso 1 1 calc R
C69 C 0.45648(18) 0.05975(17) 0.4447(3) 0.0489(18) Uani 1 1 d G
H69 H 0.5090 0.0484 0.4580 0.059 Uiso 1 1 calc R
C70 C 0.4101(2) 0.06973(17) 0.49414(17) 0.0457(17) Uani 1 1 d G
H70 H 0.4310 0.0652 0.5412 0.055 Uiso 1 1 calc R
C71 C 0.3274(2) 0.09076(19) 0.61211(16) 0.0383(16) Uani 1 1 d G
C72 C 0.3532(2) 0.14344(14) 0.6491(2) 0.0482(17) Uani 1 1 d G
H72 H 0.3385 0.1832 0.6311 0.058 Uiso 1 1 calc R
C73 C 0.4005(2) 0.13798(18) 0.7123(2) 0.0557(19) Uani 1 1 d G
H73 H 0.4181 0.1740 0.7375 0.067 Uiso 1 1 calc R
C74 C 0.4221(2) 0.0798(2) 0.73850(16) 0.0542(19) Uani 1 1 d G
H74 H 0.4544 0.0761 0.7817 0.065 Uiso 1 1 calc R
C75 C 0.3963(2) 0.02714(16) 0.7015(2) 0.0529(18) Uani 1 1 d G
H75 H 0.4110 -0.0126 0.7195 0.064 Uiso 1 1 calc R
C76 C 0.3490(2) 0.03261(15) 0.6383(2) 0.0464(17) Uani 1 1 d G
H76 H 0.3314 -0.0034 0.6131 0.056 Uiso 1 1 calc R
C77 C 0.2068(2) 0.03909(16) 0.5253(2) 0.0412(16) Uani 1 1 d G
C78 C 0.1929(2) 0.0003(2) 0.46874(19) 0.0444(17) Uani 1 1 d G
H78 H 0.2236 0.0036 0.4337 0.053 Uiso 1 1 calc R
C79 C 0.1341(3) -0.04329(17) 0.4635(2) 0.0572(19) Uani 1 1 d G
H79 H 0.1246 -0.0698 0.4248 0.069 Uiso 1 1 calc R
C80 C 0.0891(2) -0.04808(18) 0.5147(3) 0.064(2) Uani 1 1 d G
H80 H 0.0489 -0.0779 0.5111 0.077 Uiso 1 1 calc R
C81 C 0.1030(2) -0.0093(2) 0.5713(2) 0.065(2) Uani 1 1 d G
H81 H 0.0723 -0.0125 0.6064 0.078 Uiso 1 1 calc R
C82 C 0.1618(3) 0.03431(19) 0.57660(19) 0.0512(18) Uani 1 1 d G
H82 H 0.1713 0.0608 0.6153 0.061 Uiso 1 1 calc R

loop_
_atom_site_aniso_label
_atom_site_aniso_U_11
_atom_site_aniso_U_22
_atom_site_aniso_U_33
_atom_site_aniso_U_23
_atom_site_aniso_U_13
_atom_site_aniso_U_12
P1 0.0478(11) 0.0275(9) 0.0425(11) -0.0017(8) 0.0071(9) 0.0055(8)
Mg1 0.0697(18) 0.0746(18) 0.0747(19) -0.0010(14) -0.0016(14) 0.0094(14)
N1 0.046(3) 0.028(3) 0.046(3) 0.003(3) 0.008(3) -0.004(2)
C1 0.037(5) 0.026(3) 0.042(5) -0.002(3) 0.012(4) 0.008(3)
B1 0.042(5) 0.035(4) 0.049(5) -0.004(4) 0.005(4) 0.009(4)
P2 0.0460(12) 0.0427(11) 0.0520(12) -0.0023(9) 0.0003(9) -0.0003(9)
O2 0.043(3) 0.042(3) 0.035(3) -0.001(2) 0.009(2) 0.001(2)
N2 0.045(3) 0.042(3) 0.050(3) -0.008(3) 0.003(3) 0.004(3)
C2 0.033(4) 0.029(4) 0.042(4) 0.001(3) 0.011(3) 0.005(3)
C3 0.050(5) 0.026(4) 0.062(5) -0.002(3) 0.005(4) 0.002(3)
C4 0.065(5) 0.036(4) 0.069(6) 0.003(4) 0.037(5) 0.003(4)
C5 0.062(5) 0.033(4) 0.054(5) -0.006(3) 0.021(4) 0.001(4)
C6 0.054(5) 0.020(3) 0.044(4) 0.000(3) 0.011(4) 0.004(3)
C7 0.065(5) 0.031(4) 0.034(4) 0.002(3) 0.018(4) 0.002(3)
C8 0.085(6) 0.034(4) 0.043(5) -0.003(3) 0.022(4) -0.014(4)
C9 0.104(7) 0.047(5) 0.043(5) 0.001(4) 0.006(5) -0.013(5)
C10 0.067(5) 0.047(4) 0.045(5) 0.007(3) 0.001(4) -0.012(4)
C11 0.062(5) 0.036(4) 0.033(4) -0.003(3) 0.000(4) -0.003(3)
C12 0.059(5) 0.026(4) 0.032(4) -0.001(3) 0.005(4) 0.002(3)
C13 0.045(4) 0.031(4) 0.038(4) 0.007(3) 0.007(3) 0.006(3)
C14 0.072(5) 0.041(4) 0.070(5) 0.016(4) 0.032(4) 0.016(4)
C15 0.094(6) 0.046(5) 0.076(5) 0.022(4) 0.039(5) 0.041(4)
C16 0.089(6) 0.022(4) 0.056(5) -0.002(3) 0.008(4) 0.004(4)
C17 0.064(5) 0.044(5) 0.065(5) 0.013(4) 0.020(4) 0.001(4)
C18 0.055(5) 0.031(4) 0.070(5) 0.009(3) 0.018(4) 0.011(4)
C19 0.042(4) 0.032(4) 0.050(4) 0.001(3) 0.012(3) -0.005(3)
C20 0.059(5) 0.027(4) 0.063(5) 0.002(3) -0.001(4) -0.007(3)
C21 0.056(5) 0.048(5) 0.070(5) 0.007(4) -0.003(4) -0.001(4)
C22 0.054(5) 0.074(5) 0.051(5) -0.002(4) 0.000(4) 0.000(4)
C23 0.058(5) 0.050(5) 0.047(5) -0.018(4) 0.019(4) -0.012(4)
C24 0.053(5) 0.031(4) 0.045(4) -0.003(3) 0.014(4) 0.000(3)
C25 0.043(4) 0.024(4) 0.048(5) 0.006(3) 0.008(3) -0.002(3)
C26 0.048(4) 0.038(4) 0.047(5) 0.009(4) 0.010(3) 0.004(3)
C27 0.076(6) 0.049(5) 0.059(5) 0.010(4) 0.015(4) 0.003(4)
C28 0.076(6) 0.041(5) 0.070(6) 0.018(4) 0.010(4) -0.007(4)
C29 0.082(6) 0.034(4) 0.065(6) 0.011(4) 0.011(4) 0.013(4)
C30 0.049(4) 0.029(4) 0.056(5) -0.007(4) 0.004(4) -0.001(3)
C31 0.093(6) 0.046(5) 0.045(4) 0.001(3) 0.024(4) 0.001(4)
C32 0.152(9) 0.057(5) 0.092(7) 0.043(5) 0.012(6) 0.007(5)
C33 0.081(6) 0.033(4) 0.077(6) -0.013(4) 0.012(4) -0.004(4)
C34 0.046(4) 0.038(4) 0.057(5) 0.005(4) 0.010(4) -0.001(3)
C35 0.095(7) 0.064(6) 0.087(7) 0.006(5) 0.031(5) 0.006(5)
C36 0.138(9) 0.079(7) 0.095(7) 0.026(6) 0.050(6) 0.016(6)
C37 0.097(7) 0.052(6) 0.131(9) 0.028(6) 0.038(6) 0.010(5)
C38 0.100(7) 0.044(5) 0.090(7) 0.001(4) 0.011(5) 0.014(4)
C39 0.067(5) 0.048(5) 0.064(5) 0.008(4) 0.008(4) 0.007(4)
C40 0.050(5) 0.054(5) 0.056(5) -0.007(4) -0.004(4) 0.002(4)
C41 0.041(5) 0.060(5) 0.078(6) -0.010(4) 0.002(4) 0.001(4)
C42 0.056(6) 0.079(6) 0.095(7) -0.021(5) 0.013(5) -0.006(5)
C43 0.056(6) 0.122(8) 0.088(7) -0.019(6) -0.010(5) -0.007(6)
C44 0.080(7) 0.101(7) 0.094(7) 0.006(5) -0.029(6) 0.007(6)
C45 0.062(6) 0.080(6) 0.082(6) 0.008(5) -0.023(5) -0.006(4)
C46 0.050(5) 0.043(5) 0.055(5) -0.002(4) -0.003(4) 0.013(4)
C47 0.065(6) 0.055(5) 0.074(6) -0.009(4) 0.010(5) 0.018(5)
C48 0.064(6) 0.081(6) 0.084(6) -0.015(5) 0.018(5) 0.012(6)
C49 0.062(6) 0.067(6) 0.071(6) -0.021(5) -0.017(5) 0.015(5)
C50 0.076(6) 0.045(5) 0.067(5) -0.009(4) -0.010(5) 0.006(5)
C51 0.074(6) 0.031(4) 0.051(5) -0.009(3) -0.006(4) 0.018(4)
C52 0.080(6) 0.082(6) 0.130(8) -0.004(6) 0.051(6) 0.004(5)
C53 0.105(7) 0.077(6) 0.116(7) -0.019(5) -0.004(6) 0.048(5)
C54 0.082(6) 0.045(5) 0.085(6) 0.004(4) 0.012(5) 0.009(4)
C55 0.073(6) 0.181(10) 0.090(7) -0.003(6) -0.017(5) -0.018(6)
C56 0.183(11) 0.193(11) 0.110(9) -0.018(8) 0.026(7) -0.056(9)
C57 0.293(17) 0.275(17) 0.122(10) -0.044(11) 0.106(10) -0.071(12)
C58 0.26(2) 0.46(3) 0.26(2) 0.04(2) 0.120(16) -0.111(18)
C59 0.055(5) 0.042(4) 0.033(4) 0.002(3) 0.007(3) 0.010(4)
C60 0.060(5) 0.044(5) 0.061(5) -0.002(4) 0.008(4) 0.017(4)
C61 0.071(6) 0.069(6) 0.072(5) -0.005(4) 0.024(4) 0.029(5)
C62 0.112(8) 0.056(5) 0.056(5) 0.005(4) 0.012(5) 0.034(5)
C63 0.084(6) 0.049(5) 0.067(5) 0.011(4) 0.033(5) 0.004(4)
C64 0.075(5) 0.035(4) 0.066(5) 0.006(4) 0.025(4) 0.010(4)
C65 0.041(4) 0.019(3) 0.047(5) -0.002(3) 0.006(3) 0.001(3)
C66 0.053(5) 0.038(4) 0.039(4) 0.000(3) 0.008(4) 0.002(3)
C67 0.069(5) 0.038(4) 0.040(4) 0.003(3) 0.006(4) 0.007(4)
C68 0.068(6) 0.028(4) 0.067(6) 0.005(3) 0.037(4) 0.006(4)
C69 0.052(5) 0.045(4) 0.052(5) 0.010(3) 0.015(4) 0.014(3)
C70 0.049(5) 0.034(4) 0.054(5) 0.002(3) 0.009(4) 0.011(3)
C71 0.043(4) 0.037(4) 0.036(4) -0.008(3) 0.012(3) -0.004(3)
C72 0.068(5) 0.039(4) 0.038(4) 0.004(3) 0.011(4) 0.000(4)
C73 0.078(5) 0.045(5) 0.044(5) -0.008(4) 0.011(4) -0.007(4)
C74 0.057(5) 0.069(5) 0.038(4) -0.009(4) 0.011(4) -0.004(4)
C75 0.062(5) 0.047(5) 0.051(5) 0.010(4) 0.013(4) 0.000(4)
C76 0.062(5) 0.035(4) 0.041(4) 0.002(3) 0.004(4) 0.003(3)
C77 0.040(4) 0.037(4) 0.045(4) 0.006(3) 0.004(4) 0.012(3)
C78 0.043(4) 0.038(4) 0.050(5) -0.003(3) 0.002(3) 0.001(3)
C79 0.057(5) 0.042(5) 0.068(5) -0.005(4) -0.002(4) 0.002(4)
C80 0.036(5) 0.047(5) 0.102(7) 0.027(5) -0.014(5) 0.000(4)
C81 0.052(5) 0.064(5) 0.079(6) 0.017(5) 0.013(4) 0.012(4)
C82 0.053(5) 0.046(4) 0.057(5) 0.005(3) 0.017(4) -0.004(4)

loop_
_atom_type_symbol
_atom_type_description
_atom_type_scat_dispersion_real
_atom_type_scat_dispersion_imag
_atom_type_scat_source
C C 0.0033 0.0016 'International Tables Vol C Tables 4.2.6.8 and 6.1.1.4'
H H 0.0000 0.0000 'International Tables Vol C Tables 4.2.6.8 and 6.1.1.4'
B B 0.0013 0.0007 'International Tables Vol C Tables 4.2.6.8 and 6.1.1.4'
N N 0.0061 0.0033 'International Tables Vol C Tables 4.2.6.8 and 6.1.1.4'
O O 0.0106 0.0060 'International Tables Vol C Tables 4.2.6.8 and 6.1.1.4'
Mg Mg 0.0486 0.0363 'International Tables Vol C Tables 4.2.6.8 and 6.1.1.4'
P P 0.1023 0.0942 'International Tables Vol C Tables 4.2.6.8 and 6.1.1.4'

loop_
_geom_angle_atom_site_label_1
_geom_angle_atom_site_label_2
_geom_angle_atom_site_label_3
_geom_angle
N1 P1 C19 113.1(2)
N1 P1 C13 109.3(2)
C19 P1 C13 111.5(2)
N1 P1 C2 116.1(3)
C19 P1 C2 104.0(3)
C13 P1 C2 102.3(2)
N2 Mg1 N1 132.6(2)
N2 Mg1 C55 112.3(3)
N1 Mg1 C55 115.0(3)
C25 N1 P1 119.8(4)
C25 N1 Mg1 110.4(3)
P1 N1 Mg1 129.6(3)
O2 C1 C2 123.8(5)
O2 C1 C6 111.3(5)
C2 C1 C6 124.8(6)
C71 B1 C77 110.2(5)
C71 B1 C65 110.0(4)
C77 B1 C65 110.4(4)
C71 B1 C59 110.2(4)
C77 B1 C59 109.0(4)
C65 B1 C59 106.9(4)
N2 P2 C34 108.8(3)
N2 P2 C40 114.3(2)
C34 P2 C40 108.6(2)
N2 P2 C11 115.3(3)
C34 P2 C11 103.9(3)
C40 P2 C11 105.3(3)
C1 O2 C12 105.6(5)
C46 N2 P2 119.9(4)
C46 N2 Mg1 109.3(4)
P2 N2 Mg1 130.8(3)
C1 C2 C3 115.1(6)
C1 C2 P1 120.5(5)
C3 C2 P1 123.3(5)
C2 C3 C4 121.3(6)
C2 C3 H3 119.3
C4 C3 H3 119.3
C5 C4 C3 121.9(6)
C5 C4 H4 119.0
C3 C4 H4 119.0
C4 C5 C6 118.2(6)
C4 C5 H5 120.9
C6 C5 H5 120.9
C5 C6 C1 118.6(6)
C5 C6 C7 135.8(6)
C1 C6 C7 105.6(6)
C12 C7 C8 117.9(7)
C12 C7 C6 106.4(6)
C8 C7 C6 135.7(7)
C9 C8 C7 117.6(6)
C9 C8 H8 121.2
C7 C8 H8 121.2
C8 C9 C10 122.5(7)
C8 C9 H9 118.7
C10 C9 H9 118.7
C11 C10 C9 121.5(7)
C11 C10 H10 119.2
C9 C10 H10 119.2
C10 C11 C12 114.4(6)
C10 C11 P2 124.3(6)
C12 C11 P2 121.0(5)
C7 C12 O2 111.1(6)
C7 C12 C11 126.1(6)
O2 C12 C11 122.8(6)
C14 C13 C18 120.0
C14 C13 P1 120.2(3)
C18 C13 P1 119.8(3)
C13 C14 C15 120.0
C13 C14 H14 120.0
C15 C14 H14 120.0
C16 C15 C14 120.0
C16 C15 H15 120.0
C14 C15 H15 120.0
C15 C16 C17 120.0
C15 C16 H16 120.0
C17 C16 H16 120.0
C18 C17 C16 120.0
C18 C17 H17 120.0
C16 C17 H17 120.0
C17 C18 C13 120.0
C17 C18 H18 120.0
C13 C18 H18 120.0
C20 C19 C24 120.0
C20 C19 P1 117.9(3)
C24 C19 P1 122.0(3)
C19 C20 C21 120.0
C19 C20 H20 120.0
C21 C20 H20 120.0
C20 C21 C22 120.0
C20 C21 H21 120.0
C22 C21 H21 120.0
C23 C22 C21 120.0
C23 C22 H22 120.0
C21 C22 H22 120.0
C22 C23 C24 120.0
C22 C23 H23 120.0
C24 C23 H23 120.0
C23 C24 C19 120.0
C23 C24 H24 120.0
C19 C24 H24 120.0
C30 C25 C26 119.6(5)
C30 C25 N1 120.1(6)
C26 C25 N1 120.3(5)
C27 C26 C25 119.3(6)
C27 C26 C31 118.1(6)
C25 C26 C31 122.5(5)
C26 C27 C28 121.2(7)
C26 C27 H27 119.4
C28 C27 H27 119.4
C29 C28 C27 118.4(6)
C29 C28 C32 122.5(7)
C27 C28 C32 119.2(7)
C28 C29 C30 122.3(6)
C28 C29 H29 118.8
C30 C29 H29 118.8
C29 C30 C25 119.2(6)
C29 C30 C33 119.3(6)
C25 C30 C33 121.3(6)
C26 C31 H31A 109.5
C26 C31 H31B 109.5
H31A C31 H31B 109.5
C26 C31 H31C 109.5
H31A C31 H31C 109.5
H31B C31 H31C 109.5
C28 C32 H32A 109.5
C28 C32 H32B 109.5
H32A C32 H32B 109.5
C28 C32 H32C 109.5
H32A C32 H32C 109.5
H32B C32 H32C 109.5
C30 C33 H33A 109.5
C30 C33 H33B 109.5
H33A C33 H33B 109.5
C30 C33 H33C 109.5
H33A C33 H33C 109.5
H33B C33 H33C 109.5
C35 C34 C39 120.0
C35 C34 P2 119.9(3)
C39 C34 P2 119.8(3)
C36 C35 C34 120.0
C36 C35 H35 120.0
C34 C35 H35 120.0
C35 C36 C37 120.0
C35 C36 H36 120.0
C37 C36 H36 120.0
C38 C37 C36 120.0
C38 C37 H37 120.0
C36 C37 H37 120.0
C39 C38 C37 120.0
C39 C38 H38 120.0
C37 C38 H38 120.0
C38 C39 C34 120.0
C38 C39 H39 120.0
C34 C39 H39 120.0
C41 C40 C45 120.0
C41 C40 P2 120.6(3)
C45 C40 P2 119.3(3)
C40 C41 C42 120.0
C40 C41 H41 120.0
C42 C41 H41 120.0
C41 C42 C43 120.0
C41 C42 H42 120.0
C43 C42 H42 120.0
C42 C43 C44 120.0
C42 C43 H43 120.0
C44 C43 H43 120.0
C45 C44 C43 120.0
C45 C44 H44 120.0
C43 C44 H44 120.0
C44 C45 C40 120.0
C44 C45 H45 120.0
C40 C45 H45 120.0
C51 C46 C47 121.2(6)
C51 C46 N2 120.4(6)
C47 C46 N2 118.4(6)
C48 C47 C46 118.3(7)
C48 C47 C52 119.6(8)
C46 C47 C52 122.1(7)
C47 C48 C49 122.6(8)
C47 C48 H48 118.7
C49 C48 H48 118.7
C50 C49 C48 117.8(7)
C50 C49 C53 121.0(8)
C48 C49 C53 121.2(8)
C49 C50 C51 122.2(7)
C49 C50 H50 118.9
C51 C50 H50 118.9
C46 C51 C50 117.8(7)
C46 C51 C54 123.2(6)
C50 C51 C54 119.0(7)
C47 C52 H52A 109.5
C47 C52 H52B 109.5
H52A C52 H52B 109.5
C47 C52 H52C 109.5
H52A C52 H52C 109.5
H52B C52 H52C 109.5
C49 C53 H53A 109.5
C49 C53 H53B 109.5
H53A C53 H53B 109.5
C49 C53 H53C 109.5
H53A C53 H53C 109.5
H53B C53 H53C 109.5
C51 C54 H54A 109.5
C51 C54 H54B 109.5
H54A C54 H54B 109.5
C51 C54 H54C 109.5
H54A C54 H54C 109.5
H54B C54 H54C 109.5
C56 C55 Mg1 114.3(8)
C56 C55 H55A 108.7
Mg1 C55 H55A 108.7
C56 C55 H55B 108.7
Mg1 C55 H55B 108.7
H55A C55 H55B 107.6
C55 C56 C57 107.0(10)
C55 C56 H56A 110.3
C57 C56 H56A 110.3
C55 C56 H56B 110.3
C57 C56 H56B 110.3
H56A C56 H56B 108.6
C58 C57 C56 113.7(14)
C58 C57 H57A 108.8
C56 C57 H57A 108.8
C58 C57 H57B 108.8
C56 C57 H57B 108.8
H57A C57 H57B 107.7
C57 C58 H58A 109.5
C57 C58 H58B 109.5
H58A C58 H58B 109.5
C57 C58 H58C 109.5
H58A C58 H58C 109.5
H58B C58 H58C 109.5
C60 C59 C64 120.0
C60 C59 B1 122.1(4)
C64 C59 B1 117.9(4)
C59 C60 C61 120.0
C59 C60 H60 120.0
C61 C60 H60 120.0
C62 C61 C60 120.0
C62 C61 H61 120.0
C60 C61 H61 120.0
C61 C62 C63 120.0
C61 C62 H62 120.0
C63 C62 H62 120.0
C64 C63 C62 120.0
C64 C63 H63 120.0
C62 C63 H63 120.0
C63 C64 C59 120.0
C63 C64 H64 120.0
C59 C64 H64 120.0
C66 C65 C70 120.0
C66 C65 B1 120.0(4)
C70 C65 B1 119.9(4)
C65 C66 C67 120.0
C65 C66 H66 120.0
C67 C66 H66 120.0
C68 C67 C66 120.0
C68 C67 H67 120.0
C66 C67 H67 120.0
C67 C68 C69 120.0
C67 C68 H68 120.0
C69 C68 H68 120.0
C70 C69 C68 120.0
C70 C69 H69 120.0
C68 C69 H69 120.0
C69 C70 C65 120.0
C69 C70 H70 120.0
C65 C70 H70 120.0
C72 C71 C76 120.0
C72 C71 B1 122.2(4)
C76 C71 B1 117.7(4)
C71 C72 C73 120.0
C71 C72 H72 120.0
C73 C72 H72 120.0
C74 C73 C72 120.0
C74 C73 H73 120.0
C72 C73 H73 120.0
C73 C74 C75 120.0
C73 C74 H74 120.0
C75 C74 H74 120.0
C76 C75 C74 120.0
C76 C75 H75 120.0
C74 C75 H75 120.0
C75 C76 C71 120.0
C75 C76 H76 120.0
C71 C76 H76 120.0
C78 C77 C82 120.0
C78 C77 B1 123.0(4)
C82 C77 B1 116.9(4)
C79 C78 C77 120.0
C79 C78 H78 120.0
C77 C78 H78 120.0
C80 C79 C78 120.0
C80 C79 H79 120.0
C78 C79 H79 120.0
C79 C80 C81 120.0
C79 C80 H80 120.0
C81 C80 H80 120.0
C82 C81 C80 120.0
C82 C81 H81 120.0
C80 C81 H81 120.0
C81 C82 C77 120.0
C81 C82 H82 120.0
C77 C82 H82 120.0

loop_
_geom_bond_atom_site_label_1
_geom_bond_atom_site_label_2
_geom_bond_distance
P1 N1 1.602(5)
P1 C19 1.788(4)
P1 C13 1.798(3)
P1 C2 1.802(6)
Mg1 N2 2.078(5)
Mg1 N1 2.086(5)
Mg1 C55 2.135(10)
N1 C25 1.440(7)
C1 O2 1.385(6)
C1 C2 1.385(8)
C1 C6 1.391(8)
B1 C71 1.653(8)
B1 C77 1.686(8)
B1 C65 1.697(8)
B1 C59 1.720(7)
P2 N2 1.600(5)
P2 C34 1.785(4)
P2 C40 1.789(4)
P2 C11 1.798(7)
O2 C12 1.386(7)
N2 C46 1.454(7)
C2 C3 1.388(8)
C3 C4 1.399(8)
C3 H3 0.9500
C4 C5 1.375(8)
C4 H4 0.9500
C5 C6 1.386(8)
C5 H5 0.9500
C6 C7 1.443(8)
C7 C12 1.384(8)
C7 C8 1.404(8)
C8 C9 1.378(9)
C8 H8 0.9500
C9 C10 1.397(9)
C9 H9 0.9500
C10 C11 1.387(8)
C10 H10 0.9500
C11 C12 1.389(8)
C13 C14 1.3900
C13 C18 1.3900
C14 C15 1.3900
C14 H14 0.9500
C15 C16 1.3900
C15 H15 0.9500
C16 C17 1.3900
C16 H16 0.9500
C17 C18 1.3900
C17 H17 0.9500
C18 H18 0.9500
C19 C20 1.3900
C19 C24 1.3900
C20 C21 1.3900
C20 H20 0.9500
C21 C22 1.3900
C21 H21 0.9500
C22 C23 1.3900
C22 H22 0.9500
C23 C24 1.3900
C23 H23 0.9500
C24 H24 0.9500
C25 C30 1.397(8)
C25 C26 1.400(8)
C26 C27 1.394(8)
C26 C31 1.508(8)
C27 C28 1.400(9)
C27 H27 0.9500
C28 C29 1.361(9)
C28 C32 1.529(9)
C29 C30 1.394(8)
C29 H29 0.9500
C30 C33 1.509(8)
C31 H31A 0.9800
C31 H31B 0.9800
C31 H31C 0.9800
C32 H32A 0.9800
C32 H32B 0.9800
C32 H32C 0.9800
C33 H33A 0.9800
C33 H33B 0.9800
C33 H33C 0.9800
C34 C35 1.3900
C34 C39 1.3900
C35 C36 1.3900
C35 H35 0.9500
C36 C37 1.3900
C36 H36 0.9500
C37 C38 1.3900
C37 H37 0.9500
C38 C39 1.3900
C38 H38 0.9500
C39 H39 0.9500
C40 C41 1.3900
C40 C45 1.3900
C41 C42 1.3900
C41 H41 0.9500
C42 C43 1.3900
C42 H42 0.9500
C43 C44 1.3900
C43 H43 0.9500
C44 C45 1.3900
C44 H44 0.9500
C45 H45 0.9500
C46 C51 1.378(9)
C46 C47 1.393(9)
C47 C48 1.371(9)
C47 C52 1.511(9)
C48 C49 1.375(10)
C48 H48 0.9500
C49 C50 1.370(10)
C49 C53 1.542(10)
C50 C51 1.401(9)
C50 H50 0.9500
C51 C54 1.516(9)
C52 H52A 0.9800
C52 H52B 0.9800
C52 H52C 0.9800
C53 H53A 0.9800
C53 H53B 0.9800
C53 H53C 0.9800
C54 H54A 0.9800
C54 H54B 0.9800
C54 H54C 0.9800
C55 C56 1.560(13)
C55 H55A 0.9900
C55 H55B 0.9900
C56 C57 1.673(16)
C56 H56A 0.9900
C56 H56B 0.9900
C57 C58 1.511(18)
C57 H57A 0.9900
C57 H57B 0.9900
C58 H58A 0.9800
C58 H58B 0.9800
C58 H58C 0.9800
C59 C60 1.3900
C59 C64 1.3900
C60 C61 1.3900
C60 H60 0.9500
C61 C62 1.3900
C61 H61 0.9500
C62 C63 1.3900
C62 H62 0.9500
C63 C64 1.3900
C63 H63 0.9500
C64 H64 0.9500
C65 C66 1.3900
C65 C70 1.3900
C66 C67 1.3900
C66 H66 0.9500
C67 C68 1.3900
C67 H67 0.9500
C68 C69 1.3900
C68 H68 0.9500
C69 C70 1.3900
C69 H69 0.9500
C70 H70 0.9500
C71 C72 1.3900
C71 C76 1.3900
C72 C73 1.3900
C72 H72 0.9500
C73 C74 1.3900
C73 H73 0.9500
C74 C75 1.3900
C74 H74 0.9500
C75 C76 1.3900
C75 H75 0.9500
C76 H76 0.9500
C77 C78 1.3900
C77 C82 1.3900
C78 C79 1.3900
C78 H78 0.9500
C79 C80 1.3900
C79 H79 0.9500
C80 C81 1.3900
C80 H80 0.9500
C81 C82 1.3900
C81 H81 0.9500
C82 H82 0.9500

loop_
_geom_torsion_atom_site_label_1
_geom_torsion_atom_site_label_2
_geom_torsion_atom_site_label_3
_geom_torsion_atom_site_label_4
_geom_torsion
C19 P1 N1 C25 -21.5(5)
C13 P1 N1 C25 -146.4(4)
C2 P1 N1 C25 98.6(5)
C19 P1 N1 Mg1 152.4(3)
C13 P1 N1 Mg1 27.6(4)
C2 P1 N1 Mg1 -87.5(4)
N2 Mg1 N1 C25 -124.9(4)
C55 Mg1 N1 C25 56.1(5)
N2 Mg1 N1 P1 60.7(5)
C55 Mg1 N1 P1 -118.3(4)
C2 C1 O2 C12 178.5(5)
C6 C1 O2 C12 0.2(6)
C34 P2 N2 C46 -149.6(5)
C40 P2 N2 C46 -28.1(6)
C11 P2 N2 C46 94.1(5)
C34 P2 N2 Mg1 28.6(4)
C40 P2 N2 Mg1 150.1(3)
C11 P2 N2 Mg1 -87.7(4)
N1 Mg1 N2 C46 -128.7(4)
C55 Mg1 N2 C46 50.3(6)
N1 Mg1 N2 P2 52.9(5)
C55 Mg1 N2 P2 -128.0(4)
O2 C1 C2 C3 -178.9(5)
C6 C1 C2 C3 -0.8(8)
O2 C1 C2 P1 -10.8(7)
C6 C1 C2 P1 167.3(4)
N1 P1 C2 C1 42.4(5)
C19 P1 C2 C1 167.3(4)
C13 P1 C2 C1 -76.5(5)
N1 P1 C2 C3 -150.6(4)
C19 P1 C2 C3 -25.7(5)
C13 P1 C2 C3 90.5(5)
C1 C2 C3 C4 0.5(8)
P1 C2 C3 C4 -167.2(4)
C2 C3 C4 C5 -0.1(9)
C3 C4 C5 C6 0.1(9)
C4 C5 C6 C1 -0.3(8)
C4 C5 C6 C7 178.3(6)
O2 C1 C6 C5 179.0(5)
C2 C1 C6 C5 0.7(8)
O2 C1 C6 C7 0.0(6)
C2 C1 C6 C7 -178.3(5)
C5 C6 C7 C12 -178.9(6)
C1 C6 C7 C12 -0.2(6)
C5 C6 C7 C8 1.6(12)
C1 C6 C7 C8 -179.6(6)
C12 C7 C8 C9 0.7(8)
C6 C7 C8 C9 -180.0(6)
C7 C8 C9 C10 -0.5(9)
C8 C9 C10 C11 0.2(10)
C9 C10 C11 C12 0.1(9)
C9 C10 C11 P2 -172.7(5)
N2 P2 C11 C10 -143.1(5)
C34 P2 C11 C10 97.9(5)
C40 P2 C11 C10 -16.1(6)
N2 P2 C11 C12 44.5(6)
C34 P2 C11 C12 -74.5(5)
C40 P2 C11 C12 171.5(5)
C8 C7 C12 O2 179.8(5)
C6 C7 C12 O2 0.3(6)
C8 C7 C12 C11 -0.5(9)
C6 C7 C12 C11 180.0(5)
C1 O2 C12 C7 -0.3(6)
C1 O2 C12 C11 180.0(5)
C10 C11 C12 C7 0.1(9)
P2 C11 C12 C7 173.2(5)
C10 C11 C12 O2 179.7(5)
P2 C11 C12 O2 -7.2(8)
N1 P1 C13 C14 20.9(3)
C19 P1 C13 C14 -104.8(3)
C2 P1 C13 C14 144.6(3)
N1 P1 C13 C18 -158.5(3)
C19 P1 C13 C18 75.7(3)
C2 P1 C13 C18 -34.9(3)
C18 C13 C14 C15 0.0
P1 C13 C14 C15 -179.4(3)
C13 C14 C15 C16 0.0
C14 C15 C16 C17 0.0
C15 C16 C17 C18 0.0
C16 C17 C18 C13 0.0
C14 C13 C18 C17 0.0
P1 C13 C18 C17 179.4(3)
N1 P1 C19 C20 58.8(3)
C13 P1 C19 C20 -177.6(2)
C2 P1 C19 C20 -68.1(3)
N1 P1 C19 C24 -117.0(3)
C13 P1 C19 C24 6.6(3)
C2 P1 C19 C24 116.1(3)
C24 C19 C20 C21 0.0
P1 C19 C20 C21 -175.9(3)
C19 C20 C21 C22 0.0
C20 C21 C22 C23 0.0
C21 C22 C23 C24 0.0
C22 C23 C24 C19 0.0
C20 C19 C24 C23 0.0
P1 C19 C24 C23 175.7(3)
P1 N1 C25 C30 -94.7(6)
Mg1 N1 C25 C30 90.3(6)
P1 N1 C25 C26 88.1(6)
Mg1 N1 C25 C26 -86.8(6)
C30 C25 C26 C27 1.4(9)
N1 C25 C26 C27 178.6(5)
C30 C25 C26 C31 178.4(6)
N1 C25 C26 C31 -4.5(9)
C25 C26 C27 C28 0.0(10)
C31 C26 C27 C28 -177.0(6)
C26 C27 C28 C29 -1.1(10)
C26 C27 C28 C32 178.5(7)
C27 C28 C29 C30 0.7(11)
C32 C28 C29 C30 -178.9(7)
C28 C29 C30 C25 0.7(10)
C28 C29 C30 C33 176.6(6)
C26 C25 C30 C29 -1.8(9)
N1 C25 C30 C29 -179.0(5)
C26 C25 C30 C33 -177.6(6)
N1 C25 C30 C33 5.3(9)
N2 P2 C34 C35 31.7(3)
C40 P2 C34 C35 -93.2(3)
C11 P2 C34 C35 155.1(3)
N2 P2 C34 C39 -153.7(3)
C40 P2 C34 C39 81.4(3)
C11 P2 C34 C39 -30.3(4)
C39 C34 C35 C36 0.0
P2 C34 C35 C36 174.6(3)
C34 C35 C36 C37 0.0
C35 C36 C37 C38 0.0
C36 C37 C38 C39 0.0
C37 C38 C39 C34 0.0
C35 C34 C39 C38 0.0
P2 C34 C39 C38 -174.6(3)
N2 P2 C40 C41 -115.4(3)
C34 P2 C40 C41 6.2(4)
C11 P2 C40 C41 117.0(3)
N2 P2 C40 C45 66.6(3)
C34 P2 C40 C45 -171.8(3)
C11 P2 C40 C45 -61.0(3)
C45 C40 C41 C42 0.0
P2 C40 C41 C42 -178.0(3)
C40 C41 C42 C43 0.0
C41 C42 C43 C44 0.0
C42 C43 C44 C45 0.0
C43 C44 C45 C40 0.0
C41 C40 C45 C44 0.0
P2 C40 C45 C44 178.0(3)
P2 N2 C46 C51 -90.8(7)
Mg1 N2 C46 C51 90.7(6)
P2 N2 C46 C47 90.6(7)
Mg1 N2 C46 C47 -87.9(6)
C51 C46 C47 C48 -0.3(10)
N2 C46 C47 C48 178.3(6)
C51 C46 C47 C52 178.7(7)
N2 C46 C47 C52 -2.8(10)
C46 C47 C48 C49 0.3(11)
C52 C47 C48 C49 -178.8(7)
C47 C48 C49 C50 -0.4(11)
C47 C48 C49 C53 177.7(7)
C48 C49 C50 C51 0.7(11)
C53 C49 C50 C51 -177.5(6)
C47 C46 C51 C50 0.5(10)
N2 C46 C51 C50 -178.0(5)
C47 C46 C51 C54 -178.0(6)
N2 C46 C51 C54 3.4(10)
C49 C50 C51 C46 -0.7(10)
C49 C50 C51 C54 177.9(7)
N2 Mg1 C55 C56 96.1(7)
N1 Mg1 C55 C56 -84.7(7)
Mg1 C55 C56 C57 -166.8(7)
C55 C56 C57 C58 156.0(13)
C71 B1 C59 C60 -101.1(5)
C77 B1 C59 C60 20.0(6)
C65 B1 C59 C60 139.3(4)
C71 B1 C59 C64 76.6(5)
C77 B1 C59 C64 -162.3(3)
C65 B1 C59 C64 -43.0(5)
C64 C59 C60 C61 0.0
B1 C59 C60 C61 177.6(4)
C59 C60 C61 C62 0.0
C60 C61 C62 C63 0.0
C61 C62 C63 C64 0.0
C62 C63 C64 C59 0.0
C60 C59 C64 C63 0.0
B1 C59 C64 C63 -177.7(4)
C71 B1 C65 C66 -174.7(3)
C77 B1 C65 C66 63.4(5)
C59 B1 C65 C66 -55.0(5)
C71 B1 C65 C70 8.9(5)
C77 B1 C65 C70 -113.0(4)
C59 B1 C65 C70 128.6(4)
C70 C65 C66 C67 0.0
B1 C65 C66 C67 -176.4(4)
C65 C66 C67 C68 0.0
C66 C67 C68 C69 0.0
C67 C68 C69 C70 0.0
C68 C69 C70 C65 0.0
C66 C65 C70 C69 0.0
B1 C65 C70 C69 176.4(4)
C77 B1 C71 C72 -141.4(3)
C65 B1 C71 C72 96.6(4)
C59 B1 C71 C72 -21.1(6)
C77 B1 C71 C76 42.2(5)
C65 B1 C71 C76 -79.8(5)
C59 B1 C71 C76 162.5(3)
C76 C71 C72 C73 0.0
B1 C71 C72 C73 -176.3(4)
C71 C72 C73 C74 0.0
C72 C73 C74 C75 0.0
C73 C74 C75 C76 0.0
C74 C75 C76 C71 0.0
C72 C71 C76 C75 0.0
B1 C71 C76 C75 176.5(4)
C71 B1 C77 C78 -132.2(4)
C65 B1 C77 C78 -10.4(6)
C59 B1 C77 C78 106.8(4)
C71 B1 C77 C82 49.4(5)
C65 B1 C77 C82 171.2(3)
C59 B1 C77 C82 -71.7(5)
C82 C77 C78 C79 0.0
B1 C77 C78 C79 -178.4(4)
C77 C78 C79 C80 0.0
C78 C79 C80 C81 0.0
C79 C80 C81 C82 0.0
C80 C81 C82 C77 0.0
C78 C77 C82 C81 0.0
B1 C77 C82 C81 178.5(4)

loop_
_platon_squeeze_void_nr
_platon_squeeze_void_average_x
_platon_squeeze_void_average_y
_platon_squeeze_void_average_z
_platon_squeeze_void_volume
_platon_squeeze_void_count_electrons
1 0.000 0.000 0.000 566.6 92.1
2 0.000 0.500 0.500 566.6 92.0
